data_7103653
loop_
_publ_author_name
C.Ortega-Alfaro
M.Gouygou
J.-C.Daran

_journal_name_full 'Chemical communications (Cambridge, England)'
_journal_paper_doi 10.1039/b301613g
_journal_year 2003
_chemical_absolute_configuration rmad
_chemical_compound_source 'synthesis as described'
_chemical_formula_moiety 'C29 H32 P2 S2'
_chemical_formula_sum 'C29 H32 P2 S2'
_chemical_formula_weight 506.61
_space_group_IT_number 4
_symmetry_cell_setting monoclinic
_symmetry_Int_Tables_number 4
_symmetry_space_group_name_Hall 'P 2yb'
_symmetry_space_group_name_H-M 'P 1 21 1'
_atom_sites_solution_hydrogens geom
_atom_sites_solution_primary direct
_atom_sites_solution_secondary difmap
_audit_creation_date 2003-02-02T19:13:23-00:00
_audit_creation_method 'WinGX routine CIF_UPDATE'
_cell_angle_alpha 90
_cell_angle_beta 90.08(1)
_cell_angle_gamma 90
_cell_formula_units_Z 4
_cell_length_a 12.2245(10)
_cell_length_b 16.6665(10)
_cell_length_c 13.3653(13)
_cell_measurement_reflns_used 5640
_cell_measurement_temperature 180(2)
_cell_measurement_theta_max 26.32
_cell_measurement_theta_min 3.04
_cell_measurement_wavelength 0.71073
_cell_volume 2723.0(4)
_computing_cell_refinement 'CRYSALIS-red 169'
_computing_data_collection 'CRYSALIS-ccd 169'
_computing_data_reduction 'CRYSALIS-red 169'
_computing_molecular_graphics 'Ortep-3 for Windows (Farrugia, 1997)'
_computing_publication_material 'WinGX publication routines (Farrugia, 1999)'
_computing_structure_refinement 'SHELXL-97 (Sheldrick, 1997)'
_computing_structure_solution 'SHELXS-97 (Sheldrick, 1997)'
_diffrn_ambient_temperature 293(2)
_diffrn_measured_fraction_theta_full 0.996
_diffrn_measured_fraction_theta_max 0.996
_diffrn_radiation_monochromator graphite
_diffrn_radiation_probe x-ray
_diffrn_radiation_wavelength 0.7093
_diffrn_reflns_av_R_equivalents 0.0451
_diffrn_reflns_av_unetI/netI 0.054
_diffrn_reflns_limit_h_max 15
_diffrn_reflns_limit_h_min -15
_diffrn_reflns_limit_k_max 20
_diffrn_reflns_limit_k_min -20
_diffrn_reflns_limit_l_max 16
_diffrn_reflns_limit_l_min -14
_diffrn_reflns_number 20784
_diffrn_reflns_theta_full 26.32
_diffrn_reflns_theta_max 26.32
_diffrn_reflns_theta_min 3.04
_exptl_absorpt_coefficient_mu 0.329
_exptl_absorpt_correction_T_max 0.7659
_exptl_absorpt_correction_T_min 0.7358
_exptl_absorpt_correction_type refdelf
_exptl_absorpt_process_details
;
Sheldrick, G.M. (anon) SHELX97 Release 97-2 (1998)
I/sigma threshold for reflections     =   5.000
Delta(U)/lambda**2                    =   0.000
Highest even order spherical harmonic =       6
Highest odd  order spherical harmonic =       3
;
_exptl_crystal_colour yellow
_exptl_crystal_density_diffrn 1.236
_exptl_crystal_density_method 'not measured'
_exptl_crystal_description prism
_exptl_crystal_F_000 1072
_exptl_crystal_size_max 0.32
_exptl_crystal_size_mid 0.28
_exptl_crystal_size_min 0.2
_refine_diff_density_max 0.205
_refine_diff_density_min -0.277
_refine_diff_density_rms 0.048
_refine_ls_abs_structure_details 'Flack H D (1983), Acta Cryst. A39, 876-881'
_refine_ls_abs_structure_Flack -0.07(6)
_refine_ls_extinction_method none
_refine_ls_goodness_of_fit_ref 1.028
_refine_ls_hydrogen_treatment mixed
_refine_ls_matrix_type full
_refine_ls_number_parameters 608
_refine_ls_number_reflns 10919
_refine_ls_number_restraints 1
_refine_ls_restrained_S_all 1.028
_refine_ls_R_factor_all 0.041
_refine_ls_R_factor_gt 0.0377
_refine_ls_shift/su_max 0.005
_refine_ls_shift/su_mean 0
_refine_ls_structure_factor_coef Fsqd
_refine_ls_weighting_details 'calc w=1/[\s^2^(Fo^2^)+(0.0475P)^2^+0.0000P] where P=(Fo^2^+2Fc^2^)/3'
_refine_ls_weighting_scheme calc
_refine_ls_wR_factor_gt 0.0834
_refine_ls_wR_factor_ref 0.0862
_reflns_number_gt 10199
_reflns_number_total 10919
_reflns_threshold_expression >2\s(I)
_cod_data_source_file b301613g.txt
_cod_data_source_block 4c
_cod_database_code 7103653

loop_
_symmetry_equiv_pos_as_xyz
'x, y, z'
'-x, y+1/2, -z'

loop_
_atom_site_label
_atom_site_type_symbol
_atom_site_fract_x
_atom_site_fract_y
_atom_site_fract_z
_atom_site_U_iso_or_equiv
_atom_site_adp_type
_atom_site_occupancy
_atom_site_symmetry_multiplicity
_atom_site_calc_flag
_atom_site_refinement_flags
_atom_site_disorder_assembly
_atom_site_disorder_group
P1 P 0.44406(9) 0.26728(6) -0.26680(7) 0.0248(2) Uani 1 1 d . . .
P2 P 0.40931(9) 0.27453(5) 0.02356(7) 0.0229(2) Uani 1 1 d . . .
S1 S 0.41295(12) 0.36976(6) -0.33162(8) 0.0439(3) Uani 1 1 d . . .
S2 S 0.46555(9) 0.18182(5) 0.09547(8) 0.0315(2) Uani 1 1 d . . .
C1 C 0.3144(3) 0.2148(2) -0.2322(3) 0.0284(9) Uani 1 1 d . . .
H1 H 0.2553 0.2528 -0.2467 0.034 Uiso 1 1 calc R . .
C111 C 0.2951(4) 0.1420(3) -0.3020(3) 0.0477(12) Uani 1 1 d . . .
H11A H 0.345 0.0997 -0.2847 0.072 Uiso 1 1 calc R . .
H11B H 0.3072 0.1578 -0.3702 0.072 Uiso 1 1 calc R . .
H11C H 0.2213 0.1233 -0.2944 0.072 Uiso 1 1 calc R . .
C2 C 0.2979(3) 0.1885(2) -0.1237(3) 0.0299(9) Uani 1 1 d . . .
H2A H 0.3609 0.1568 -0.1042 0.036 Uiso 1 1 calc R . .
H2B H 0.2347 0.1533 -0.1216 0.036 Uiso 1 1 calc R . .
C3 C 0.2812(3) 0.2555(2) -0.0429(3) 0.0293(9) Uani 1 1 d . . .
H3 H 0.2304 0.2333 0.0067 0.035 Uiso 1 1 calc R . .
C311 C 0.2278(4) 0.3329(3) -0.0823(3) 0.0392(10) Uani 1 1 d . . .
H31A H 0.2764 0.3587 -0.1287 0.059 Uiso 1 1 calc R . .
H31B H 0.2132 0.3684 -0.0273 0.059 Uiso 1 1 calc R . .
H31C H 0.1604 0.32 -0.1155 0.059 Uiso 1 1 calc R . .
C11 C 0.5297(3) 0.2721(2) -0.1592(3) 0.0241(8) Uani 1 1 d . . .
C12 C 0.6186(3) 0.2255(2) -0.1722(3) 0.0256(8) Uani 1 1 d . . .
C13 C 0.6238(3) 0.1866(2) -0.2737(3) 0.0296(9) Uani 1 1 d . . .
C14 C 0.5374(4) 0.1999(2) -0.3313(3) 0.0290(8) Uani 1 1 d . . .
C21 C 0.4978(3) 0.3182(2) -0.0690(3) 0.0216(7) Uani 1 1 d . . .
C22 C 0.5162(3) 0.3956(2) -0.0463(3) 0.0282(8) Uani 1 1 d . . .
C23 C 0.4639(4) 0.4222(2) 0.0505(3) 0.0311(9) Uani 1 1 d . . .
C24 C 0.4012(4) 0.3658(2) 0.0960(3) 0.0288(8) Uani 1 1 d . . .
C121 C 0.7074(4) 0.2146(3) -0.0984(3) 0.0417(11) Uani 1 1 d . . .
H12A H 0.7722 0.2413 -0.1217 0.062 Uiso 1 1 calc R . .
H12B H 0.7222 0.1584 -0.0902 0.062 Uiso 1 1 calc R . .
H12C H 0.6856 0.2372 -0.0354 0.062 Uiso 1 1 calc R . .
C131 C 0.7245(4) 0.1388(3) -0.3021(4) 0.0506(13) Uani 1 1 d . . .
H13A H 0.7234 0.088 -0.2682 0.076 Uiso 1 1 calc R . .
H13B H 0.7889 0.168 -0.2831 0.076 Uiso 1 1 calc R . .
H13C H 0.725 0.13 -0.3731 0.076 Uiso 1 1 calc R . .
C141 C 0.5198(3) 0.1691(2) -0.4352(3) 0.0315(9) Uani 1 1 d . . .
C142 C 0.5000(4) 0.2195(3) -0.5148(3) 0.0418(10) Uani 1 1 d . . .
H142 H 0.4987 0.2747 -0.5041 0.05 Uiso 1 1 calc R . .
C143 C 0.4818(4) 0.1898(3) -0.6119(3) 0.0472(11) Uani 1 1 d . . .
H143 H 0.467 0.2245 -0.6646 0.057 Uiso 1 1 calc R . .
C144 C 0.4863(4) 0.1090(3) -0.6268(3) 0.0472(12) Uani 1 1 d . . .
H144 H 0.4761 0.0885 -0.6908 0.057 Uiso 1 1 calc R . .
C145 C 0.5057(4) 0.0581(3) -0.5494(3) 0.0408(10) Uani 1 1 d . . .
H145 H 0.5072 0.0031 -0.5609 0.049 Uiso 1 1 calc R . .
C146 C 0.5232(3) 0.0872(2) -0.4537(3) 0.0361(9) Uani 1 1 d . . .
H146 H 0.5373 0.0517 -0.4015 0.043 Uiso 1 1 calc R . .
C221 C 0.5847(4) 0.4519(2) -0.1081(3) 0.0441(11) Uani 1 1 d . . .
H22A H 0.6108 0.4243 -0.1665 0.066 Uiso 1 1 calc R . .
H22B H 0.6459 0.47 -0.0692 0.066 Uiso 1 1 calc R . .
H22C H 0.5412 0.4971 -0.128 0.066 Uiso 1 1 calc R . .
C231 C 0.4832(5) 0.5055(2) 0.0889(3) 0.0496(13) Uani 1 1 d . . .
H23A H 0.4429 0.5132 0.1499 0.074 Uiso 1 1 calc R . .
H23B H 0.4592 0.5438 0.0399 0.074 Uiso 1 1 calc R . .
H23C H 0.5598 0.5129 0.1017 0.074 Uiso 1 1 calc R . .
C241 C 0.3434(4) 0.3682(2) 0.1937(3) 0.0326(9) Uani 1 1 d . . .
C242 C 0.2376(4) 0.3427(3) 0.2049(4) 0.0549(12) Uani 1 1 d . . .
H242 H 0.199 0.3265 0.1485 0.066 Uiso 1 1 calc R . .
C243 C 0.1853(5) 0.3402(4) 0.2980(4) 0.0722(17) Uani 1 1 d . . .
H243 H 0.1138 0.3215 0.3026 0.087 Uiso 1 1 calc R . .
C244 C 0.2381(6) 0.3647(3) 0.3807(4) 0.072(2) Uani 1 1 d . . .
H244 H 0.2027 0.3649 0.4423 0.087 Uiso 1 1 calc R . .
C245 C 0.3481(5) 0.3901(3) 0.3729(3) 0.0580(14) Uani 1 1 d . . .
H245 H 0.3865 0.405 0.43 0.07 Uiso 1 1 calc R . .
C246 C 0.3986(4) 0.3928(2) 0.2803(3) 0.0444(10) Uani 1 1 d . . .
H246 H 0.4702 0.4112 0.2755 0.053 Uiso 1 1 calc R . .
P3 P 0.91843(9) 0.46847(5) -0.52953(7) 0.0237(2) Uani 1 1 d . . .
P4 P 0.94984(9) 0.48744(6) -0.23790(7) 0.0243(2) Uani 1 1 d . . .
S3 S 0.98721(10) 0.55501(6) -0.60594(7) 0.0341(2) Uani 1 1 d . . .
S4 S 0.91219(11) 0.39315(6) -0.15727(8) 0.0375(3) Uani 1 1 d . . .
C4 C 0.7908(4) 0.4972(2) -0.4654(3) 0.0288(8) Uani 1 1 d . . .
H4 H 0.7437 0.5212 -0.5166 0.035 Uiso 1 1 calc R . .
C411 C 0.7280(4) 0.4257(3) -0.4240(3) 0.0356(10) Uani 1 1 d . . .
H41A H 0.776 0.3934 -0.3839 0.053 Uiso 1 1 calc R . .
H41B H 0.7001 0.3941 -0.4784 0.053 Uiso 1 1 calc R . .
H41C H 0.6683 0.4444 -0.3837 0.053 Uiso 1 1 calc R . .
C5 C 0.8135(3) 0.5645(2) -0.3876(3) 0.0294(9) Uani 1 1 d . . .
H5A H 0.8808 0.591 -0.4069 0.035 Uiso 1 1 calc R . .
H5B H 0.7552 0.6037 -0.3933 0.035 Uiso 1 1 calc R . .
C6 C 0.8235(3) 0.5412(3) -0.2764(3) 0.0317(9) Uani 1 1 d . . .
H6 H 0.7624 0.5048 -0.2622 0.038 Uiso 1 1 calc R . .
C611 C 0.8065(4) 0.6145(3) -0.2104(4) 0.0487(12) Uani 1 1 d . . .
H61A H 0.8659 0.6514 -0.2202 0.073 Uiso 1 1 calc R . .
H61B H 0.8042 0.5983 -0.1415 0.073 Uiso 1 1 calc R . .
H61C H 0.7388 0.6401 -0.2279 0.073 Uiso 1 1 calc R . .
C31 C 0.9971(3) 0.4228(2) -0.4322(3) 0.0222(7) Uani 1 1 d . . .
C32 C 0.9999(4) 0.3427(2) -0.4465(3) 0.0262(8) Uani 1 1 d . . .
C33 C 0.9428(3) 0.3159(2) -0.5398(3) 0.0254(8) Uani 1 1 d . . .
C34 C 0.8952(3) 0.3742(2) -0.5926(3) 0.0234(8) Uani 1 1 d . . .
C41 C 1.0347(3) 0.4699(2) -0.3473(3) 0.0204(7) Uani 1 1 d . . .
C42 C 1.1268(3) 0.5144(2) -0.3401(3) 0.0238(8) Uani 1 1 d . . .
C43 C 1.1369(3) 0.5594(2) -0.2445(3) 0.0261(8) Uani 1 1 d . . .
C44 C 1.0485(3) 0.5553(2) -0.1834(3) 0.0271(8) Uani 1 1 d . . .
C321 C 1.0546(5) 0.2839(2) -0.3784(3) 0.0438(12) Uani 1 1 d . . .
H32A H 1.1138 0.2583 -0.4132 0.066 Uiso 1 1 calc R . .
H32B H 1.0026 0.2442 -0.3574 0.066 Uiso 1 1 calc R . .
H32C H 1.0826 0.3116 -0.3208 0.066 Uiso 1 1 calc R . .
C331 C 0.9432(5) 0.2284(2) -0.5673(3) 0.0462(12) Uani 1 1 d . . .
H33A H 0.9019 0.1986 -0.5188 0.069 Uiso 1 1 calc R . .
H33B H 1.0171 0.209 -0.5685 0.069 Uiso 1 1 calc R . .
H33C H 0.9108 0.2216 -0.6322 0.069 Uiso 1 1 calc R . .
C341 C 0.8365(4) 0.3671(2) -0.6886(3) 0.0286(9) Uani 1 1 d . . .
C342 C 0.8768(4) 0.4062(3) -0.7735(3) 0.0454(11) Uani 1 1 d . . .
H342 H 0.9409 0.436 -0.7701 0.054 Uiso 1 1 calc R . .
C343 C 0.8198(5) 0.3998(3) -0.8629(3) 0.0543(13) Uani 1 1 d . . .
H343 H 0.8445 0.427 -0.9193 0.065 Uiso 1 1 calc R . .
C344 C 0.7286(5) 0.3542(3) -0.8684(4) 0.0575(15) Uani 1 1 d . . .
H344 H 0.6933 0.3486 -0.9296 0.069 Uiso 1 1 calc R . .
C345 C 0.6862(4) 0.3156(3) -0.7846(4) 0.0511(12) Uani 1 1 d . . .
H345 H 0.622 0.2859 -0.7889 0.061 Uiso 1 1 calc R . .
C346 C 0.7416(4) 0.3223(2) -0.6952(3) 0.0388(9) Uani 1 1 d . . .
H346 H 0.7149 0.2965 -0.6386 0.047 Uiso 1 1 calc R . .
C421 C 1.2148(3) 0.5202(2) -0.4198(3) 0.0306(9) Uani 1 1 d . . .
H42A H 1.1865 0.5006 -0.4822 0.046 Uiso 1 1 calc R . .
H42B H 1.2767 0.4884 -0.4002 0.046 Uiso 1 1 calc R . .
H42C H 1.2368 0.5751 -0.4273 0.046 Uiso 1 1 calc R . .
C431 C 1.2433(3) 0.5999(3) -0.2192(3) 0.0398(10) Uani 1 1 d . . .
H43A H 1.2379 0.6243 -0.1543 0.06 Uiso 1 1 calc R . .
H43B H 1.2589 0.6404 -0.2682 0.06 Uiso 1 1 calc R . .
H43C H 1.3011 0.5609 -0.2189 0.06 Uiso 1 1 calc R . .
C441 C 1.0354(3) 0.5963(2) -0.0853(3) 0.0303(8) Uani 1 1 d . . .
C442 C 1.0211(4) 0.5541(3) 0.0024(3) 0.0397(10) Uani 1 1 d . . .
H442 H 1.022 0.4983 0.0018 0.048 Uiso 1 1 calc R . .
C443 C 1.0051(4) 0.5953(3) 0.0924(3) 0.0489(11) Uani 1 1 d . . .
H443 H 0.9932 0.5666 0.1511 0.059 Uiso 1 1 calc R . .
C444 C 1.0068(4) 0.6775(3) 0.0953(3) 0.0485(12) Uani 1 1 d . . .
H444 H 0.9973 0.7044 0.1557 0.058 Uiso 1 1 calc R . .
C445 C 1.0226(4) 0.7201(3) 0.0078(3) 0.0441(11) Uani 1 1 d . . .
H445 H 1.0228 0.7759 0.0089 0.053 Uiso 1 1 calc R . .
C446 C 1.0381(4) 0.6797(2) -0.0814(3) 0.0374(9) Uani 1 1 d . . .
H446 H 1.0506 0.7088 -0.1397 0.045 Uiso 1 1 calc R . .

loop_
_atom_site_aniso_label
_atom_site_aniso_U_11
_atom_site_aniso_U_22
_atom_site_aniso_U_33
_atom_site_aniso_U_23
_atom_site_aniso_U_13
_atom_site_aniso_U_12
P1 0.0256(5) 0.0266(4) 0.0222(4) 0.0005(4) -0.0012(4) 0.0019(4)
P2 0.0231(5) 0.0224(4) 0.0231(4) -0.0011(4) 0.0042(4) -0.0028(4)
S1 0.0582(8) 0.0352(5) 0.0382(6) 0.0119(4) -0.0002(6) 0.0080(5)
S2 0.0389(6) 0.0271(5) 0.0286(5) 0.0037(4) -0.0007(4) -0.0009(4)
C1 0.0168(18) 0.039(2) 0.0298(19) -0.0054(17) -0.0046(16) 0.0002(16)
C111 0.039(3) 0.057(3) 0.046(3) -0.020(2) 0.003(2) -0.018(2)
C2 0.023(2) 0.0290(19) 0.037(2) 0.0029(16) -0.0061(16) -0.0086(16)
C3 0.0195(19) 0.036(2) 0.0322(19) -0.0040(16) -0.0006(16) -0.0049(16)
C311 0.027(2) 0.046(2) 0.045(2) -0.011(2) -0.002(2) 0.0096(19)
C11 0.022(2) 0.0235(16) 0.0264(17) -0.0010(16) 0.0005(15) -0.0041(15)
C12 0.020(2) 0.0308(19) 0.0257(18) -0.0046(15) 0.0028(15) -0.0043(15)
C13 0.0203(19) 0.037(2) 0.0312(19) -0.0100(17) 0.0079(15) 0.0016(16)
C14 0.027(2) 0.0316(18) 0.0286(18) -0.0036(15) 0.0029(17) -0.0025(16)
C21 0.0185(17) 0.0227(17) 0.0234(17) 0.0012(14) -0.0016(16) -0.0020(14)
C22 0.028(2) 0.0281(17) 0.0287(17) 0.0023(15) 0.0033(16) -0.0071(17)
C23 0.036(2) 0.0247(17) 0.0324(19) -0.0044(14) -0.0001(17) -0.0049(16)
C24 0.035(2) 0.0279(17) 0.0233(17) -0.0026(15) 0.0035(18) 0.0002(17)
C121 0.027(2) 0.054(3) 0.045(2) -0.010(2) -0.0085(19) 0.005(2)
C131 0.027(2) 0.075(3) 0.050(3) -0.025(2) -0.003(2) 0.019(2)
C141 0.030(2) 0.0360(19) 0.0290(19) -0.0055(15) -0.0014(16) -0.0035(17)
C142 0.056(3) 0.044(2) 0.0255(19) -0.0047(17) 0.000(2) -0.006(2)
C143 0.059(3) 0.060(3) 0.0224(18) -0.0012(19) 0.0011(19) 0.001(2)
C144 0.037(3) 0.076(3) 0.028(2) -0.021(2) -0.0008(18) -0.006(2)
C145 0.026(2) 0.046(2) 0.051(2) -0.023(2) 0.000(2) 0.0006(19)
C146 0.028(2) 0.044(2) 0.036(2) -0.0049(17) -0.0028(18) 0.0047(17)
C221 0.061(3) 0.032(2) 0.040(2) -0.0020(17) 0.012(2) -0.017(2)
C231 0.070(4) 0.030(2) 0.048(2) -0.0141(18) 0.014(2) -0.010(2)
C241 0.033(2) 0.0257(18) 0.039(2) -0.0109(17) 0.0111(19) -0.0014(17)
C242 0.050(3) 0.060(3) 0.054(3) -0.015(2) 0.021(2) -0.009(2)
C243 0.059(4) 0.084(4) 0.074(3) -0.026(3) 0.042(3) -0.024(3)
C244 0.101(5) 0.057(3) 0.060(3) -0.019(3) 0.049(4) -0.024(3)
C245 0.084(4) 0.050(3) 0.040(2) -0.012(2) 0.013(2) -0.006(3)
C246 0.060(3) 0.039(2) 0.034(2) -0.0056(18) 0.007(2) -0.009(2)
P3 0.0251(5) 0.0208(4) 0.0253(4) 0.0016(4) -0.0041(4) -0.0014(4)
P4 0.0226(5) 0.0262(4) 0.0241(4) -0.0014(4) 0.0011(4) -0.0020(4)
S3 0.0422(6) 0.0276(4) 0.0324(5) 0.0063(4) -0.0044(5) -0.0088(5)
S4 0.0426(7) 0.0349(5) 0.0349(5) 0.0088(4) 0.0027(5) -0.0082(5)
C4 0.027(2) 0.0269(17) 0.0323(19) -0.0001(17) -0.0091(17) 0.0021(16)
C411 0.021(2) 0.037(2) 0.048(3) -0.0039(19) 0.0033(19) -0.0058(17)
C5 0.025(2) 0.0268(19) 0.037(2) -0.0069(16) -0.0015(17) 0.0015(15)
C6 0.020(2) 0.036(2) 0.039(2) -0.0016(18) 0.0052(18) 0.0010(17)
C611 0.035(3) 0.062(3) 0.048(3) -0.020(2) -0.005(2) 0.020(2)
C31 0.0154(17) 0.0283(17) 0.0230(18) -0.0008(14) 0.0008(15) 0.0012(15)
C32 0.028(2) 0.0271(16) 0.0235(16) -0.0011(14) -0.0006(16) 0.0010(16)
C33 0.026(2) 0.0221(16) 0.0277(17) -0.0025(13) -0.0025(16) -0.0015(15)
C34 0.021(2) 0.0212(16) 0.0274(17) 0.0017(15) -0.0020(16) -0.0030(14)
C41 0.0182(18) 0.0238(16) 0.0193(16) 0.0009(13) -0.0021(14) 0.0018(15)
C42 0.021(2) 0.0265(17) 0.0242(18) 0.0039(15) 0.0012(15) 0.0021(14)
C43 0.0227(19) 0.0239(18) 0.0317(19) 0.0049(15) -0.0030(15) -0.0026(15)
C44 0.027(2) 0.0250(16) 0.0289(18) -0.0020(15) -0.0031(16) -0.0050(16)
C321 0.065(3) 0.031(2) 0.035(2) -0.0014(16) -0.019(2) 0.0138(19)
C331 0.063(3) 0.0251(18) 0.051(3) -0.0085(17) -0.019(2) 0.006(2)
C341 0.031(2) 0.0257(17) 0.0291(19) 0.0001(15) -0.0108(17) 0.0034(16)
C342 0.048(3) 0.056(3) 0.032(2) 0.004(2) -0.0126(19) -0.017(2)
C343 0.070(4) 0.059(3) 0.034(2) 0.009(2) -0.017(2) -0.010(3)
C344 0.071(4) 0.053(3) 0.048(3) -0.016(2) -0.039(3) 0.011(3)
C345 0.038(3) 0.051(3) 0.065(3) -0.018(2) -0.026(2) -0.001(2)
C346 0.036(2) 0.039(2) 0.041(2) -0.0067(17) -0.0102(18) -0.0063(18)
C421 0.021(2) 0.038(2) 0.032(2) 0.0027(17) 0.0044(16) 0.0022(16)
C431 0.026(2) 0.051(2) 0.043(2) -0.011(2) -0.0031(18) -0.0040(19)
C441 0.0211(19) 0.0369(19) 0.0330(19) -0.0064(16) -0.0012(16) -0.0070(17)
C442 0.044(3) 0.041(2) 0.035(2) -0.0025(18) 0.0054(18) -0.004(2)
C443 0.050(3) 0.070(3) 0.027(2) -0.003(2) 0.005(2) -0.020(3)
C444 0.034(2) 0.070(3) 0.041(3) -0.030(2) -0.003(2) -0.002(2)
C445 0.035(3) 0.046(2) 0.052(3) -0.026(2) -0.005(2) 0.004(2)
C446 0.035(2) 0.037(2) 0.040(2) -0.0115(17) -0.0046(18) -0.0004(18)

loop_
_atom_type_symbol
_atom_type_description
_atom_type_scat_dispersion_real
_atom_type_scat_dispersion_imag
_atom_type_scat_source
C C 0.0033 0.0016 'International Tables Vol C Tables 4.2.6.8 and 6.1.1.4'
H H 0 0 'International Tables Vol C Tables 4.2.6.8 and 6.1.1.4'
P P 0.1023 0.0942 'International Tables Vol C Tables 4.2.6.8 and 6.1.1.4'
S S 0.1246 0.1234 'International Tables Vol C Tables 4.2.6.8 and 6.1.1.4'

loop_
_geom_angle_atom_site_label_1
_geom_angle_atom_site_label_2
_geom_angle_atom_site_label_3
_geom_angle
_geom_angle_site_symmetry_1
_geom_angle_site_symmetry_3
_geom_angle_publ_flag
C11 P1 C14 92.39(18) . . ?
C11 P1 C1 108.67(17) . . ?
C14 P1 C1 111.17(18) . . ?
C11 P1 S1 115.70(13) . . ?
C14 P1 S1 116.85(13) . . ?
C1 P1 S1 110.72(14) . . ?
C21 P2 C24 93.51(17) . . ?
C21 P2 C3 104.56(18) . . ?
C24 P2 C3 111.1(2) . . ?
C21 P2 S2 116.67(14) . . ?
C24 P2 S2 115.05(14) . . ?
C3 P2 S2 113.91(14) . . ?
C2 C1 C111 109.1(3) . . ?
C2 C1 P1 118.7(3) . . ?
C111 C1 P1 110.3(3) . . ?
C1 C2 C3 117.8(3) . . ?
C311 C3 C2 114.6(3) . . ?
C311 C3 P2 112.6(3) . . ?
C2 C3 P2 110.3(3) . . ?
C12 C11 C21 128.1(4) . . ?
C12 C11 P1 110.1(3) . . ?
C21 C11 P1 121.7(3) . . ?
C11 C12 C121 125.2(4) . . ?
C11 C12 C13 113.5(4) . . ?
C121 C12 C13 121.2(4) . . ?
C14 C13 C12 114.7(3) . . ?
C14 C13 C131 126.1(4) . . ?
C12 C13 C131 119.2(4) . . ?
C13 C14 C141 126.6(4) . . ?
C13 C14 P1 109.1(3) . . ?
C141 C14 P1 124.2(3) . . ?
C22 C21 C11 129.6(3) . . ?
C22 C21 P2 109.5(3) . . ?
C11 C21 P2 120.6(3) . . ?
C21 C22 C221 124.6(4) . . ?
C21 C22 C23 113.9(3) . . ?
C221 C22 C23 121.5(3) . . ?
C24 C23 C231 125.3(4) . . ?
C24 C23 C22 114.7(3) . . ?
C231 C23 C22 120.0(4) . . ?
C23 C24 C241 130.0(4) . . ?
C23 C24 P2 108.2(3) . . ?
C241 C24 P2 121.4(3) . . ?
C142 C141 C146 117.9(3) . . ?
C142 C141 C14 122.1(3) . . ?
C146 C141 C14 120.0(3) . . ?
C141 C142 C143 121.7(4) . . ?
C144 C143 C142 118.5(4) . . ?
C145 C144 C143 120.9(4) . . ?
C144 C145 C146 120.7(4) . . ?
C145 C146 C141 120.3(4) . . ?
C242 C241 C246 117.1(4) . . ?
C242 C241 C24 122.5(4) . . ?
C246 C241 C24 120.3(4) . . ?
C241 C242 C243 122.5(5) . . ?
C244 C243 C242 120.2(5) . . ?
C243 C244 C245 119.1(5) . . ?
C246 C245 C244 120.0(5) . . ?
C245 C246 C241 121.0(5) . . ?
C31 P3 C34 93.08(16) . . ?
C31 P3 C4 103.13(18) . . ?
C34 P3 C4 108.06(19) . . ?
C31 P3 S3 117.55(14) . . ?
C34 P3 S3 117.71(13) . . ?
C4 P3 S3 114.54(14) . . ?
C44 P4 C41 92.54(17) . . ?
C44 P4 C6 111.39(19) . . ?
C41 P4 C6 109.22(18) . . ?
C44 P4 S4 115.91(13) . . ?
C41 P4 S4 116.59(12) . . ?
C6 P4 S4 110.09(15) . . ?
C411 C4 C5 114.4(3) . . ?
C411 C4 P3 113.1(3) . . ?
C5 C4 P3 110.3(3) . . ?
C6 C5 C4 118.5(3) . . ?
C611 C6 C5 110.2(4) . . ?
C611 C6 P4 109.9(3) . . ?
C5 C6 P4 117.0(3) . . ?
C32 C31 C41 129.6(3) . . ?
C32 C31 P3 109.4(3) . . ?
C41 C31 P3 120.5(3) . . ?
C31 C32 C321 125.0(4) . . ?
C31 C32 C33 113.7(3) . . ?
C321 C32 C33 121.3(3) . . ?
C34 C33 C32 115.2(3) . . ?
C34 C33 C331 125.3(4) . . ?
C32 C33 C331 119.5(3) . . ?
C33 C34 C341 127.8(3) . . ?
C33 C34 P3 108.6(3) . . ?
C341 C34 P3 123.6(3) . . ?
C42 C41 C31 128.0(3) . . ?
C42 C41 P4 109.2(3) . . ?
C31 C41 P4 122.3(3) . . ?
C41 C42 C43 114.1(3) . . ?
C41 C42 C421 125.1(3) . . ?
C43 C42 C421 120.8(3) . . ?
C44 C43 C42 115.2(3) . . ?
C44 C43 C431 125.2(4) . . ?
C42 C43 C431 119.4(3) . . ?
C43 C44 C441 126.4(4) . . ?
C43 C44 P4 108.7(3) . . ?
C441 C44 P4 124.8(3) . . ?
C346 C341 C342 119.7(4) . . ?
C346 C341 C34 120.5(4) . . ?
C342 C341 C34 119.8(4) . . ?
C343 C342 C341 119.1(4) . . ?
C344 C343 C342 120.3(5) . . ?
C343 C344 C345 121.6(4) . . ?
C346 C345 C344 118.5(4) . . ?
C345 C346 C341 120.7(4) . . ?
C442 C441 C446 118.8(4) . . ?
C442 C441 C44 121.9(4) . . ?
C446 C441 C44 119.3(4) . . ?
C441 C442 C443 119.9(4) . . ?
C444 C443 C442 120.9(4) . . ?
C443 C444 C445 119.4(4) . . ?
C444 C445 C446 120.0(4) . . ?
C445 C446 C441 121.0(4) . . ?

loop_
_geom_bond_atom_site_label_1
_geom_bond_atom_site_label_2
_geom_bond_distance
_geom_bond_site_symmetry_2
_geom_bond_publ_flag
P1 C11 1.781(4) . ?
P1 C14 1.818(4) . ?
P1 C1 1.868(4) . ?
P1 S1 1.9525(14) . ?
P2 C21 1.797(4) . ?
P2 C24 1.805(4) . ?
P2 C3 1.829(4) . ?
P2 S2 1.9452(14) . ?
C1 C2 1.529(5) . ?
C1 C111 1.549(6) . ?
C2 C3 1.567(5) . ?
C3 C311 1.539(6) . ?
C11 C12 1.347(6) . ?
C11 C21 1.482(5) . ?
C12 C121 1.477(6) . ?
C12 C13 1.504(5) . ?
C13 C14 1.326(6) . ?
C13 C131 1.515(5) . ?
C14 C141 1.495(5) . ?
C21 C22 1.344(5) . ?
C22 C221 1.505(5) . ?
C22 C23 1.510(5) . ?
C23 C24 1.358(6) . ?
C23 C231 1.498(5) . ?
C24 C241 1.485(6) . ?
C141 C142 1.378(6) . ?
C141 C146 1.387(6) . ?
C142 C143 1.406(5) . ?
C143 C144 1.362(7) . ?
C144 C145 1.358(6) . ?
C145 C146 1.386(5) . ?
C241 C242 1.370(7) . ?
C241 C246 1.401(6) . ?
C242 C243 1.399(6) . ?
C243 C244 1.344(9) . ?
C244 C245 1.414(9) . ?
C245 C246 1.384(6) . ?
P3 C31 1.788(4) . ?
P3 C34 1.805(4) . ?
P3 C4 1.844(4) . ?
P3 S3 1.9571(14) . ?
P4 C44 1.807(4) . ?
P4 C41 1.816(4) . ?
P4 C6 1.858(4) . ?
P4 S4 1.9603(14) . ?
C4 C411 1.521(6) . ?
C4 C5 1.554(5) . ?
C5 C6 1.542(6) . ?
C6 C611 1.521(6) . ?
C31 C32 1.348(5) . ?
C31 C41 1.454(5) . ?
C32 C321 1.495(5) . ?
C32 C33 1.497(5) . ?
C33 C34 1.336(5) . ?
C33 C331 1.503(5) . ?
C34 C341 1.475(5) . ?
C41 C42 1.352(5) . ?
C42 C43 1.487(5) . ?
C42 C421 1.517(5) . ?
C43 C44 1.356(5) . ?
C43 C431 1.504(6) . ?
C44 C441 1.487(5) . ?
C341 C346 1.381(6) . ?
C341 C342 1.398(6) . ?
C342 C343 1.387(6) . ?
C343 C344 1.350(8) . ?
C344 C345 1.392(7) . ?
C345 C346 1.379(6) . ?
C441 C442 1.379(5) . ?
C441 C446 1.392(6) . ?
C442 C443 1.399(6) . ?
C443 C444 1.370(7) . ?
C444 C445 1.382(6) . ?
C445 C446 1.382(5) . ?

loop_
_geom_torsion_atom_site_label_1
_geom_torsion_atom_site_label_2
_geom_torsion_atom_site_label_3
_geom_torsion_atom_site_label_4
_geom_torsion
_geom_torsion_site_symmetry_1
_geom_torsion_site_symmetry_2
_geom_torsion_site_symmetry_3
_geom_torsion_site_symmetry_4
_geom_torsion_publ_flag
C11 P1 C1 C2 2.6(4) . . . . ?
P1 C1 C2 C3 69.1(4) . . . . ?
C1 C2 C3 P2 -99.5(4) . . . . ?
C2 C3 P2 C21 67.2(3) . . . . ?
C3 P2 C21 C11 -62.3(3) . . . . ?
P2 C21 C11 P1 83.5(3) . . . . ?
C21 C11 P1 C1 -64.3(3) . . . . ?
C31 P3 C4 C5 67.2(3) . . . . ?
P3 C4 C5 C6 -100.5(4) . . . . ?
C4 C5 C6 P4 72.8(5) . . . . ?
C5 C6 P4 C41 -2.5(4) . . . . ?
C6 P4 C41 C31 -60.4(3) . . . . ?
P4 C41 C31 P3 85.2(3) . . . . ?
C41 C31 P3 C4 -65.3(3) . . . . ?
